data_7233995
loop_
_publ_author_name
'Francois Baert'
'Clement Cabanetos'
'Antoine Leliege'
'Eva Kirchner'
'Olivier Segut'
'Olivier Aleveque'
'Magali Allain'
'Gijun Seo'
'Sungyeop Jung'
'Denis Tondelier'
'Bernard Geffroy'
'Jean Roncali'
'Philippe Leriche'
'Philippe Blanchard'

_publ_section_title
;
 A bridged low band gap A-D-A quaterthiophene as efficient donor for
 organic solar cells
;
_journal_name_full 'Journal of Materials Chemistry C'
_journal_page_first 390
_journal_page_last 398
_journal_paper_doi 10.1039/C4TC02212B
_journal_volume 3
_journal_year 2015
_chemical_formula_moiety 'C29 H18 N4 S4, C H Cl3'
_chemical_formula_sum 'C30 H19 Cl3 N4 S4'
_chemical_formula_weight 670.08
_space_group_IT_number 2
_space_group_name_Hall '-P 1'
_space_group_name_H-M_alt 'P -1'
_symmetry_cell_setting triclinic
_symmetry_space_group_name_Hall '-P 1'
_symmetry_space_group_name_H-M 'P -1'
_atom_sites_solution_hydrogens geom
_atom_sites_solution_primary direct
_atom_sites_solution_secondary difmap
_cell_angle_alpha 84.474(9)
_cell_angle_beta 78.079(4)
_cell_angle_gamma 80.66(2)
_cell_formula_units_Z 2
_cell_length_a 7.7895(8)
_cell_length_b 11.882(3)
_cell_length_c 17.8299(6)
_cell_measurement_reflns_used 7703
_cell_measurement_temperature 293(2)
_cell_measurement_theta_max 27.56
_cell_measurement_theta_min 3.21
_cell_volume 1589.9(4)
_computing_cell_refinement 'Dirax/lsq (Duisenberg & Schreurs, 1989-2000)'
_computing_data_collection 'Collect (Nonius BV, 1997-2000)'
_computing_data_reduction 'EvalCCD (Duisenberg & Schreurs 1990-2000)'
_computing_molecular_graphics 'DIAMOND 3.2i (Crystal Impact GbR 2005)'
_computing_publication_material 'WinGX publication routines (Farrugia, 1999)'
_computing_structure_refinement 'SHELXL-97 (Sheldrick, 1997)'
_computing_structure_solution 'SHELXS-97 (Sheldrick, 1997)'
_diffrn_ambient_temperature 293(2)
_diffrn_detector_area_resol_mean 9
_diffrn_measured_fraction_theta_full 0.99
_diffrn_measured_fraction_theta_max 0.985
_diffrn_measurement_device_type KappaCCD
_diffrn_measurement_method CCD
_diffrn_radiation_monochromator 'horizontally mounted graphite crystal'
_diffrn_radiation_probe x-ray
_diffrn_radiation_type MoK\a
_diffrn_radiation_wavelength 0.71073
_diffrn_reflns_av_R_equivalents 0.0995
_diffrn_reflns_limit_h_max 10
_diffrn_reflns_limit_h_min -10
_diffrn_reflns_limit_k_max 15
_diffrn_reflns_limit_k_min -15
_diffrn_reflns_limit_l_max 23
_diffrn_reflns_limit_l_min -23
_diffrn_reflns_number 37540
_diffrn_reflns_theta_full 27
_diffrn_reflns_theta_max 27.56
_diffrn_reflns_theta_min 3.21
_exptl_absorpt_coefficient_mu 0.578
_exptl_absorpt_correction_T_max 0.972
_exptl_absorpt_correction_T_min 0.844
_exptl_absorpt_correction_type multi-scan
_exptl_absorpt_process_details
;
 '(SADABS (Sheldrick, Bruker, 2008))'
;
_exptl_crystal_colour black
_exptl_crystal_density_diffrn 1.4
_exptl_crystal_density_method 'not measured'
_exptl_crystal_description needle
_exptl_crystal_F_000 684
_exptl_crystal_size_max 0.4
_exptl_crystal_size_mid 0.11
_exptl_crystal_size_min 0.05
_refine_diff_density_max 0.569
_refine_diff_density_min -0.57
_refine_ls_extinction_method none
_refine_ls_goodness_of_fit_ref 1.039
_refine_ls_hydrogen_treatment constr
_refine_ls_matrix_type full
_refine_ls_number_parameters 378
_refine_ls_number_reflns 7241
_refine_ls_number_restraints 1
_refine_ls_restrained_S_all 1.039
_refine_ls_R_factor_all 0.1666
_refine_ls_R_factor_gt 0.0696
_refine_ls_shift/su_max 0
_refine_ls_structure_factor_coef Fsqd
_refine_ls_weighting_details 'calc w=1/[\s^2^(Fo^2^)+(0.0745P)^2^+2.2189P] where P=(Fo^2^+2Fc^2^)/3'
_refine_ls_weighting_scheme calc
_refine_ls_wR_factor_gt 0.1551
_refine_ls_wR_factor_ref 0.1961
_reflns_number_gt 3982
_reflns_number_total 7241
_reflns_threshold_expression >2sigma(I)
_cod_data_source_file J-Mater-Chem-C-2015-3-390.cif
_cod_data_source_block 1
_cod_database_code 7233995

loop_
_symmetry_equiv_pos_as_xyz
'x, y, z'
'-x, -y, -z'

loop_
_atom_site_label
_atom_site_type_symbol
_atom_site_fract_x
_atom_site_fract_y
_atom_site_fract_z
_atom_site_U_iso_or_equiv
_atom_site_adp_type
_atom_site_occupancy
_atom_site_calc_flag
_atom_site_refinement_flags
_atom_site_disorder_group
_atom_site_disorder_assembly
C1 C 1.0973(6) 0.6137(4) 0.8431(2) 0.0499(11) Uani 1 d . . .
C2 C 1.0358(6) 0.7276(4) 0.8565(3) 0.0554(12) Uani 1 d . . .
H2 H 1.034 0.7583 0.9028 0.066 Uiso 1 calc R . .
C3 C 0.9772(6) 0.7919(4) 0.7950(3) 0.0543(11) Uani 1 d . . .
H3 H 0.9326 0.8694 0.796 0.065 Uiso 1 calc R . .
C4 C 0.9919(5) 0.7291(3) 0.7323(2) 0.0435(10) Uani 1 d . . .
C5 C 0.9475(5) 0.7635(3) 0.6581(2) 0.0445(10) Uani 1 d . . .
C6 C 0.9680(7) 0.6966(4) 0.5970(3) 0.0594(12) Uani 1 d . . .
H6 H 1.0152 0.6195 0.5981 0.071 Uiso 1 calc R . .
C7 C 0.9109(6) 0.7564(4) 0.5336(3) 0.0549(12) Uani 1 d . . .
C8 C 0.8457(5) 0.8701(3) 0.5454(2) 0.0434(10) Uani 1 d . . .
C9 C 0.7879(5) 0.9240(3) 0.4771(2) 0.0433(10) Uani 1 d . . .
C10 C 0.8160(7) 0.8431(3) 0.4230(3) 0.0562(12) Uani 1 d . . .
C11 C 0.8991(8) 0.7271(4) 0.4528(3) 0.0655(14) Uani 1 d . . .
C12 C 0.7634(7) 0.8868(4) 0.3545(3) 0.0599(13) Uani 1 d . . .
H12 H 0.7737 0.8437 0.3125 0.072 Uiso 1 calc R . .
C13 C 0.6942(5) 1.0014(3) 0.3561(2) 0.0460(10) Uani 1 d . . .
C14 C 0.6283(5) 1.0698(3) 0.2932(3) 0.0439(10) Uani 1 d . . .
C15 C 0.6122(8) 1.0281(4) 0.2257(3) 0.0697(15) Uani 1 d . . .
H15 H 0.6413 0.9515 0.215 0.084 Uiso 1 calc R . .
C16 C 0.5475(8) 1.1137(4) 0.1756(3) 0.0717(15) Uani 1 d . . .
H16 H 0.5324 1.0998 0.1271 0.086 Uiso 1 calc R . .
C17 C 0.5075(6) 1.2209(4) 0.2035(3) 0.0509(11) Uani 1 d . . .
C18 C 1.1631(6) 0.5295(4) 0.8961(3) 0.0563(12) Uani 1 d . . .
H18 H 1.165 0.5551 0.9436 0.068 Uiso 1 calc R . .
C19 C 1.2237(7) 0.4168(4) 0.8875(3) 0.0591(12) Uani 1 d . . .
C20 C 1.2860(8) 0.3413(5) 0.9485(3) 0.0706(14) Uani 1 d . . .
C21 C 1.2314(9) 0.3606(5) 0.8198(3) 0.0760(16) Uani 1 d . . .
C22 C 0.4370(6) 1.3187(4) 0.1610(3) 0.0580(12) Uani 1 d . . .
H22 H 0.4218 1.304 0.1127 0.07 Uiso 1 calc R . .
C23 C 0.3879(6) 1.4293(4) 0.1779(3) 0.0580(12) Uani 1 d . . .
C24 C 0.3202(7) 1.5123(5) 0.1234(4) 0.0742(16) Uani 1 d . . .
C25 C 0.3994(7) 1.4678(4) 0.2493(4) 0.0711(15) Uani 1 d . . .
C26 C 0.7798(10) 0.6342(4) 0.4552(4) 0.089(2) Uani 1 d . . .
H26A H 0.7738 0.6222 0.4028 0.106 Uiso 1 calc R . .
H26B H 0.8366 0.5633 0.4768 0.106 Uiso 1 calc R . .
C27 C 0.5941(10) 0.6589(5) 0.5001(5) 0.105(2) Uani 1 d . . .
H27A H 0.5972 0.6633 0.5533 0.157 Uiso 1 calc R . .
H27B H 0.5292 0.5988 0.495 0.157 Uiso 1 calc R . .
H27C H 0.5371 0.7303 0.4807 0.157 Uiso 1 calc R . .
C28 C 1.0843(9) 0.6879(4) 0.4043(3) 0.0805(19) Uani 1 d . . .
H28A H 1.135 0.6173 0.4285 0.097 Uiso 1 calc R . .
H28B H 1.0688 0.6708 0.3542 0.097 Uiso 1 calc R . .
C29 C 1.2145(9) 0.7701(6) 0.3927(4) 0.093(2) Uani 1 d . . .
H29A H 1.1701 0.8388 0.3655 0.14 Uiso 1 calc R . .
H29B H 1.3255 0.7364 0.3635 0.14 Uiso 1 calc R . .
H29C H 1.2317 0.7881 0.4418 0.14 Uiso 1 calc R . .
C30 C 0.2124(10) 0.8569(6) 0.0933(4) 0.104(2) Uani 1 d . . .
H30 H 0.2918 0.7928 0.0683 0.125 Uiso 1 calc R 1 A
N1 N 1.2406(11) 0.3130(5) 0.7674(3) 0.124(2) Uani 1 d . . .
N2 N 1.3349(8) 0.2793(5) 0.9946(3) 0.1005(17) Uani 1 d . . .
N3 N 0.2665(8) 1.5761(4) 0.0788(4) 0.1064(19) Uani 1 d . . .
N4 N 0.4112(9) 1.4982(5) 0.3070(4) 0.107(2) Uani 1 d . . .
S1 S 1.08098(15) 0.58862(9) 0.75031(6) 0.0479(3) Uani 1 d . . .
S2 S 0.85362(13) 0.90400(8) 0.63591(6) 0.0422(3) Uani 1 d . . .
S3 S 0.69501(13) 1.05546(8) 0.44344(6) 0.0399(3) Uani 1 d . . .
S4 S 0.55817(13) 1.21499(8) 0.29417(6) 0.0434(3) Uani 1 d . . .
Cl1 Cl 0.2922(4) 0.9831(2) 0.04997(15) 0.1415(13) Uani 0.907(6) d P . B
Cl2 Cl 0.0029(4) 0.8587(3) 0.0691(2) 0.1572(16) Uani 0.829(6) d P 1 B
Cl3 Cl 0.2272(8) 0.8418(4) 0.18635(18) 0.268(2) Uani 1 d . . B
Cl4 Cl -0.0106(15) 0.9103(10) 0.1318(8) 0.1572(16) Uani 0.262(5) d P 2 B

loop_
_atom_site_aniso_label
_atom_site_aniso_U_11
_atom_site_aniso_U_22
_atom_site_aniso_U_33
_atom_site_aniso_U_23
_atom_site_aniso_U_13
_atom_site_aniso_U_12
C1 0.047(2) 0.060(3) 0.044(2) -0.002(2) -0.007(2) -0.014(2)
C2 0.061(3) 0.060(3) 0.045(3) -0.015(2) -0.007(2) -0.006(2)
C3 0.057(3) 0.045(2) 0.058(3) -0.010(2) -0.007(2) -0.005(2)
C4 0.039(2) 0.043(2) 0.048(2) 0.0012(19) -0.0083(19) -0.0081(18)
C5 0.040(2) 0.037(2) 0.053(3) -0.0028(19) -0.0066(19) 0.0002(17)
C6 0.076(3) 0.040(2) 0.058(3) -0.005(2) -0.021(2) 0.015(2)
C7 0.072(3) 0.034(2) 0.058(3) -0.012(2) -0.023(2) 0.013(2)
C8 0.044(2) 0.034(2) 0.052(2) -0.0027(18) -0.0101(19) -0.0013(17)
C9 0.044(2) 0.0282(19) 0.055(2) -0.0001(18) -0.0100(19) 0.0018(17)
C10 0.075(3) 0.029(2) 0.066(3) -0.011(2) -0.028(2) 0.013(2)
C11 0.099(4) 0.032(2) 0.065(3) -0.010(2) -0.036(3) 0.020(2)
C12 0.088(4) 0.034(2) 0.062(3) -0.013(2) -0.036(3) 0.011(2)
C13 0.046(2) 0.036(2) 0.056(3) -0.0048(19) -0.014(2) 0.0021(18)
C14 0.043(2) 0.033(2) 0.058(3) -0.0044(18) -0.019(2) -0.0002(17)
C15 0.100(4) 0.039(2) 0.074(3) -0.004(2) -0.038(3) 0.006(3)
C16 0.101(4) 0.052(3) 0.071(3) -0.010(3) -0.044(3) 0.000(3)
C17 0.051(3) 0.042(2) 0.062(3) 0.000(2) -0.022(2) -0.0027(19)
C18 0.059(3) 0.068(3) 0.045(2) -0.002(2) -0.014(2) -0.015(2)
C19 0.069(3) 0.064(3) 0.049(3) 0.013(2) -0.021(2) -0.019(2)
C20 0.084(4) 0.072(3) 0.060(3) 0.009(3) -0.030(3) -0.015(3)
C21 0.124(5) 0.048(3) 0.065(3) 0.007(3) -0.041(3) -0.017(3)
C22 0.056(3) 0.049(3) 0.072(3) 0.009(2) -0.026(2) -0.008(2)
C23 0.049(3) 0.046(3) 0.077(3) 0.012(2) -0.016(2) -0.004(2)
C24 0.066(3) 0.054(3) 0.105(4) 0.020(3) -0.032(3) -0.008(2)
C25 0.066(3) 0.042(3) 0.096(5) 0.007(3) -0.012(3) 0.009(2)
C26 0.151(6) 0.030(2) 0.095(4) -0.008(3) -0.064(4) 0.012(3)
C27 0.131(6) 0.056(4) 0.139(6) -0.014(4) -0.052(5) -0.006(4)
C28 0.124(5) 0.050(3) 0.062(3) -0.016(2) -0.038(3) 0.036(3)
C29 0.099(5) 0.084(4) 0.091(4) -0.025(4) -0.029(4) 0.025(4)
C30 0.105(5) 0.087(5) 0.127(6) -0.024(4) -0.029(4) -0.012(4)
N1 0.234(8) 0.059(3) 0.089(4) -0.005(3) -0.064(5) -0.011(4)
N2 0.139(5) 0.095(4) 0.072(3) 0.017(3) -0.049(3) -0.009(3)
N3 0.129(5) 0.058(3) 0.137(5) 0.031(3) -0.060(4) -0.007(3)
N4 0.134(5) 0.067(3) 0.110(5) -0.019(3) -0.025(4) 0.024(3)
S1 0.0572(7) 0.0421(6) 0.0464(6) -0.0006(5) -0.0170(5) -0.0052(5)
S2 0.0423(6) 0.0328(5) 0.0493(6) -0.0046(4) -0.0045(5) -0.0034(4)
S3 0.0386(5) 0.0259(5) 0.0531(6) -0.0025(4) -0.0091(5) 0.0016(4)
S4 0.0424(6) 0.0316(5) 0.0561(6) 0.0009(4) -0.0141(5) -0.0017(4)
Cl1 0.163(3) 0.139(2) 0.130(2) 0.0002(16) -0.0142(17) -0.0705(18)
Cl2 0.134(2) 0.157(3) 0.190(4) 0.008(2) -0.045(2) -0.044(2)
Cl3 0.498(8) 0.235(4) 0.111(2) 0.025(2) -0.106(3) -0.133(4)
Cl4 0.134(2) 0.157(3) 0.190(4) 0.008(2) -0.045(2) -0.044(2)

loop_
_atom_type_symbol
_atom_type_description
_atom_type_scat_dispersion_real
_atom_type_scat_dispersion_imag
_atom_type_scat_source
C C 0.0033 0.0016 'International Tables Vol C Tables 4.2.6.8 and 6.1.1.4'
H H 0 0 'International Tables Vol C Tables 4.2.6.8 and 6.1.1.4'
N N 0.0061 0.0033 'International Tables Vol C Tables 4.2.6.8 and 6.1.1.4'
S S 0.1246 0.1234 'International Tables Vol C Tables 4.2.6.8 and 6.1.1.4'
Cl Cl 0.1484 0.1585 'International Tables Vol C Tables 4.2.6.8 and 6.1.1.4'

loop_
_geom_angle_atom_site_label_1
_geom_angle_atom_site_label_2
_geom_angle_atom_site_label_3
_geom_angle
_geom_angle_site_symmetry_1
_geom_angle_site_symmetry_3
C2 C1 C18 125.8(4) . .
C2 C1 S1 109.5(3) . .
C18 C1 S1 124.7(4) . .
C1 C2 C3 114.3(4) . .
C1 C2 H2 122.9 . .
C3 C2 H2 122.9 . .
C4 C3 C2 113.1(4) . .
C4 C3 H3 123.5 . .
C2 C3 H3 123.5 . .
C3 C4 C5 130.3(4) . .
C3 C4 S1 111.0(3) . .
C5 C4 S1 118.7(3) . .
C6 C5 C4 127.5(4) . .
C6 C5 S2 111.0(3) . .
C4 C5 S2 121.4(3) . .
C5 C6 C7 113.0(4) . .
C5 C6 H6 123.5 . .
C7 C6 H6 123.5 . .
C8 C7 C6 113.2(4) . .
C8 C7 C11 111.1(4) . .
C6 C7 C11 135.7(4) . .
C7 C8 C9 109.0(4) . .
C7 C8 S2 111.9(3) . .
C9 C8 S2 139.1(3) . .
C10 C9 C8 108.7(3) . .
C10 C9 S3 111.8(3) . .
C8 C9 S3 139.5(3) . .
C9 C10 C12 113.2(4) . .
C9 C10 C11 111.7(4) . .
C12 C10 C11 135.1(4) . .
C10 C11 C7 99.6(3) . .
C10 C11 C26 111.9(4) . .
C7 C11 C26 112.4(5) . .
C10 C11 C28 111.9(4) . .
C7 C11 C28 111.8(4) . .
C26 C11 C28 109.1(4) . .
C13 C12 C10 112.4(4) . .
C13 C12 H12 123.8 . .
C10 C12 H12 123.8 . .
C12 C13 C14 124.8(4) . .
C12 C13 S3 111.8(3) . .
C14 C13 S3 123.4(3) . .
C15 C14 C13 125.1(4) . .
C15 C14 S4 111.3(3) . .
C13 C14 S4 123.7(3) . .
C14 C15 C16 112.3(4) . .
C14 C15 H15 123.9 . .
C16 C15 H15 123.9 . .
C17 C16 C15 114.6(5) . .
C17 C16 H16 122.7 . .
C15 C16 H16 122.7 . .
C16 C17 C22 122.7(4) . .
C16 C17 S4 109.8(3) . .
C22 C17 S4 127.5(4) . .
C19 C18 C1 129.2(4) . .
C19 C18 H18 115.4 . .
C1 C18 H18 115.4 . .
C18 C19 C21 124.4(4) . .
C18 C19 C20 122.2(5) . .
C21 C19 C20 113.4(5) . .
N2 C20 C19 177.6(6) . .
N1 C21 C19 177.6(6) . .
C23 C22 C17 131.9(5) . .
C23 C22 H22 114 . .
C17 C22 H22 114 . .
C22 C23 C25 122.2(4) . .
C22 C23 C24 120.4(5) . .
C25 C23 C24 117.4(5) . .
N3 C24 C23 178.2(7) . .
N4 C25 C23 179.0(6) . .
C27 C26 C11 116.1(4) . .
C27 C26 H26A 108.3 . .
C11 C26 H26A 108.3 . .
C27 C26 H26B 108.3 . .
C11 C26 H26B 108.3 . .
H26A C26 H26B 107.4 . .
C26 C27 H27A 109.5 . .
C26 C27 H27B 109.5 . .
H27A C27 H27B 109.5 . .
C26 C27 H27C 109.5 . .
H27A C27 H27C 109.5 . .
H27B C27 H27C 109.5 . .
C29 C28 C11 116.4(4) . .
C29 C28 H28A 108.2 . .
C11 C28 H28A 108.2 . .
C29 C28 H28B 108.2 . .
C11 C28 H28B 108.2 . .
H28A C28 H28B 107.4 . .
C28 C29 H29A 109.5 . .
C28 C29 H29B 109.5 . .
H29A C29 H29B 109.5 . .
C28 C29 H29C 109.5 . .
H29A C29 H29C 109.5 . .
H29B C29 H29C 109.5 . .
Cl3 C30 Cl1 110.2(4) . .
Cl3 C30 Cl4 82.3(6) . .
Cl1 C30 Cl4 101.1(5) . .
Cl3 C30 Cl2 118.6(5) . .
Cl1 C30 Cl2 106.8(4) . .
Cl4 C30 Cl2 43.2(5) . .
Cl3 C30 H30 106.9 . .
Cl1 C30 H30 106.9 . .
Cl4 C30 H30 144.8 . .
Cl2 C30 H30 106.9 . .
C4 S1 C1 92.1(2) . .
C8 S2 C5 90.9(2) . .
C9 S3 C13 90.9(2) . .
C14 S4 C17 92.0(2) . .

loop_
_geom_bond_atom_site_label_1
_geom_bond_atom_site_label_2
_geom_bond_distance
_geom_bond_site_symmetry_2
C1 C2 1.387(6) .
C1 C18 1.417(6) .
C1 S1 1.742(4) .
C2 C3 1.388(6) .
C2 H2 0.93 .
C3 C4 1.379(6) .
C3 H3 0.93 .
C4 C5 1.440(6) .
C4 S1 1.728(4) .
C5 C6 1.378(6) .
C5 S2 1.753(4) .
C6 C7 1.389(6) .
C6 H6 0.93 .
C7 C8 1.384(5) .
C7 C11 1.538(6) .
C8 C9 1.443(6) .
C8 S2 1.715(4) .
C9 C10 1.387(6) .
C9 S3 1.719(4) .
C10 C12 1.395(6) .
C10 C11 1.521(6) .
C11 C26 1.546(8) .
C11 C28 1.546(8) .
C12 C13 1.381(6) .
C12 H12 0.93 .
C13 C14 1.452(6) .
C13 S3 1.742(4) .
C14 C15 1.381(6) .
C14 S4 1.724(4) .
C15 C16 1.390(7) .
C15 H15 0.93 .
C16 C17 1.377(6) .
C16 H16 0.93 .
C17 C22 1.421(6) .
C17 S4 1.734(5) .
C18 C19 1.358(7) .
C18 H18 0.93 .
C19 C21 1.421(8) .
C19 C20 1.453(7) .
C20 N2 1.134(6) .
C21 N1 1.121(7) .
C22 C23 1.352(7) .
C22 H22 0.93 .
C23 C25 1.417(8) .
C23 C24 1.432(7) .
C24 N3 1.140(6) .
C25 N4 1.150(8) .
C26 C27 1.499(9) .
C26 H26A 0.97 .
C26 H26B 0.97 .
C27 H27A 0.96 .
C27 H27B 0.96 .
C27 H27C 0.96 .
C28 C29 1.490(9) .
C28 H28A 0.97 .
C28 H28B 0.97 .
C29 H29A 0.96 .
C29 H29B 0.96 .
C29 H29C 0.96 .
C30 Cl3 1.676(8) .
C30 Cl1 1.764(8) .
C30 Cl4 1.768(14) .
C30 Cl2 1.768(8) .
C30 H30 0.98 .
